data_4033024
loop_
_publ_author_name
'Zhao, Xiaoyuan'
'Zhang, Yong'
'Deng, Jun'
'Zhang-Negrerie, Daisy'
'Du, Yunfei'

_publ_section_title
;
 TBHP/TBAI-Mediated Oxidative Cascade Reaction Consisting of Dimerization,
 Cyclization, and 1,2-Aryl Migration: Metal-Free Synthesis of
 Pyrrolin-4-ones and Highly Substituted Pyrroles.
;
_journal_issue 23
_journal_name_full 'The Journal of organic chemistry'
_journal_page_first 12682
_journal_page_last 12690
_journal_paper_doi 10.1021/acs.joc.7b02491
_journal_volume 82
_journal_year 2017
_chemical_formula_sum 'C20 H17 N O5'
_chemical_formula_weight 351.35
_chemical_name_systematic
; 
 ? 
;
_space_group_IT_number 61
_symmetry_cell_setting orthorhombic
_symmetry_space_group_name_Hall '-P 2ac 2ab'
_symmetry_space_group_name_H-M 'P b c a'
_atom_sites_solution_hydrogens geom
_atom_sites_solution_primary direct
_atom_sites_solution_secondary difmap
_audit_creation_method SHELXL-97
_cell_angle_alpha 90.00
_cell_angle_beta 90.00
_cell_angle_gamma 90.00
_cell_formula_units_Z 8
_cell_length_a 14.490(3)
_cell_length_b 11.438(3)
_cell_length_c 20.816(4)
_cell_measurement_reflns_used 5940
_cell_measurement_temperature 113(2)
_cell_measurement_theta_max 27.5
_cell_measurement_theta_min 3.0
_cell_volume 3450.0(13)
_computing_cell_refinement 'CrystalClear-SM Expert 2.1 b42'
_computing_data_collection 'CrystalClear-SM Expert 2.1 b42 (Rigaku, 2015)'
_computing_data_reduction 'CrystalClear-SM Expert 2.1 b42'
_computing_molecular_graphics 'CrystalStructure 4.1'
_computing_publication_material 'CrystalStructure 4.1 (Rigaku, 2014)'
_computing_structure_refinement 'SHELXL-97 (Sheldrick, 1997)'
_computing_structure_solution 'SHELXS-97 (Sheldrick, 1990)'
_diffrn_ambient_temperature 113(2)
_diffrn_detector_area_resol_mean 5.814
_diffrn_measured_fraction_theta_full 0.992
_diffrn_measured_fraction_theta_max 0.992
_diffrn_measurement_device_type 'Rigaku XtaLAB P200'
_diffrn_measurement_method '\w and \f scans'
_diffrn_radiation_monochromator multilayer
_diffrn_radiation_source 'rotating anode'
_diffrn_radiation_type MoK\a
_diffrn_radiation_wavelength 0.71073
_diffrn_reflns_av_R_equivalents 0.0630
_diffrn_reflns_av_sigmaI/netI 0.0249
_diffrn_reflns_limit_h_max 18
_diffrn_reflns_limit_h_min -18
_diffrn_reflns_limit_k_max 14
_diffrn_reflns_limit_k_min -14
_diffrn_reflns_limit_l_max 27
_diffrn_reflns_limit_l_min -26
_diffrn_reflns_number 41197
_diffrn_reflns_theta_full 27.66
_diffrn_reflns_theta_max 27.66
_diffrn_reflns_theta_min 3.00
_diffrn_standards_decay_% 0
_diffrn_standards_interval_count 0
_diffrn_standards_interval_time 0
_diffrn_standards_number 0
_exptl_absorpt_coefficient_mu 0.098
_exptl_absorpt_correction_T_max 0.9883
_exptl_absorpt_correction_T_min 0.9807
_exptl_absorpt_correction_type multi-scan
_exptl_absorpt_process_details 'REQAB (Rigaku, 1998)'
_exptl_crystal_colour Colorless
_exptl_crystal_density_diffrn 1.353
_exptl_crystal_density_method 'not measured'
_exptl_crystal_description Prism
_exptl_crystal_F_000 1472
_exptl_crystal_size_max 0.20
_exptl_crystal_size_mid 0.18
_exptl_crystal_size_min 0.12
_refine_diff_density_max 0.360
_refine_diff_density_min -0.240
_refine_diff_density_rms 0.052
_refine_ls_extinction_method none
_refine_ls_goodness_of_fit_ref 1.062
_refine_ls_hydrogen_treatment mixed
_refine_ls_matrix_type full
_refine_ls_number_parameters 240
_refine_ls_number_reflns 3987
_refine_ls_number_restraints 1
_refine_ls_restrained_S_all 1.062
_refine_ls_R_factor_all 0.0686
_refine_ls_R_factor_gt 0.0541
_refine_ls_shift/su_max 0.002
_refine_ls_shift/su_mean 0.000
_refine_ls_structure_factor_coef Fsqd
_refine_ls_weighting_details 'calc w=1/[\s^2^(Fo^2^)+(0.0545P)^2^+3.0055P] where P=(Fo^2^+2Fc^2^)/3'
_refine_ls_weighting_scheme calc
_refine_ls_wR_factor_gt 0.1291
_refine_ls_wR_factor_ref 0.1381
_reflns_number_gt 3287
_reflns_number_total 3987
_reflns_threshold_expression >2sigma(I)
_cod_data_source_file jo7b02491_si_002.cif
_cod_data_source_block m20170112c1
_cod_depositor_comments
;
The following automatic conversions were performed:

'_symmetry_cell_setting' value 'Orthorhombic' changed to
'orthorhombic' according to
/home/data/users/saulius/crontab/automatic-downloads/rss-feeds/ACS/lib/dictionaries/cif_core.dic
dictionary named 'cif_core.dic' version 2.4.2 from 2011-04-26.

'_exptl_absorpt_correction_type' value 'MULTI-SCAN' changed to
'multi-scan' according to
/home/data/users/saulius/crontab/automatic-downloads/rss-feeds/ACS/lib/dictionaries/cif_core.dic
dictionary named 'cif_core.dic' version 2.4.2 from 2011-04-26.

Automatic conversion script
Id: cif_fix_values 4973 2017-02-22 13:04:09Z antanas 

 Adding full bibliography for 4033024.cif.
;
_cod_original_sg_symbol_H-M Pbca
_cod_database_code 4033024

loop_
_symmetry_equiv_pos_as_xyz
'x, y, z'
'-x+1/2, -y, z+1/2'
'x+1/2, -y+1/2, -z'
'-x, y+1/2, -z+1/2'
'-x, -y, -z'
'x-1/2, y, -z-1/2'
'-x-1/2, y-1/2, z'
'x, -y-1/2, z-1/2'

loop_
_atom_site_label
_atom_site_type_symbol
_atom_site_fract_x
_atom_site_fract_y
_atom_site_fract_z
_atom_site_U_iso_or_equiv
_atom_site_adp_type
_atom_site_occupancy
_atom_site_symmetry_multiplicity
_atom_site_calc_flag
_atom_site_refinement_flags
O1 O 0.11043(10) 0.15382(15) 0.03442(7) 0.0393(4) Uani 1 1 d .
H1 H 0.2402(16) -0.0431(13) 0.0518(12) 0.047 Uiso 1 1 d D
O2 O 0.13230(11) 0.12962(16) -0.07032(7) 0.0469(4) Uani 1 1 d .
O3 O 0.29944(10) 0.31791(10) 0.00734(6) 0.0277(3) Uani 1 1 d .
O4 O 0.38127(9) 0.37707(10) 0.12199(6) 0.0290(3) Uani 1 1 d .
O5 O 0.42330(10) 0.23388(12) 0.18963(6) 0.0324(3) Uani 1 1 d .
N1 N 0.26859(11) 0.02667(12) 0.05456(7) 0.0236(3) Uani 1 1 d D
C1 C 0.01307(15) 0.1768(2) 0.02263(11) 0.0436(5) Uani 1 1 d .
H1A H 0.0065 0.2506 -0.0009 0.065 Uiso 1 1 calc R
H1B H -0.0197 0.1823 0.0637 0.065 Uiso 1 1 calc R
H1C H -0.0132 0.1129 -0.0029 0.065 Uiso 1 1 calc R
C2 C 0.16164(13) 0.13039(15) -0.01702(8) 0.0250(4) Uani 1 1 d .
C3 C 0.26280(13) 0.11005(14) 0.00252(8) 0.0224(4) Uani 1 1 d .
C4 C 0.32372(12) 0.07803(16) -0.05467(8) 0.0246(4) Uani 1 1 d .
C5 C 0.36671(14) -0.03057(17) -0.05737(10) 0.0317(4) Uani 1 1 d .
H5 H 0.3583 -0.0851 -0.0234 0.038 Uiso 1 1 calc R
C6 C 0.42203(15) -0.0597(2) -0.10972(10) 0.0396(5) Uani 1 1 d .
H6 H 0.4503 -0.1345 -0.1118 0.048 Uiso 1 1 calc R
C7 C 0.43573(15) 0.0199(2) -0.15845(10) 0.0397(5) Uani 1 1 d .
H7 H 0.4747 0.0006 -0.1936 0.048 Uiso 1 1 calc R
C8 C 0.39278(15) 0.1279(2) -0.15629(10) 0.0377(5) Uani 1 1 d .
H8 H 0.4019 0.1825 -0.1901 0.045 Uiso 1 1 calc R
C9 C 0.33631(14) 0.15672(17) -0.10463(9) 0.0305(4) Uani 1 1 d .
H9 H 0.3063 0.2305 -0.1036 0.037 Uiso 1 1 calc R
C10 C 0.29983(12) 0.22349(14) 0.03538(9) 0.0228(4) Uani 1 1 d .
C11 C 0.33046(12) 0.19039(15) 0.09801(8) 0.0232(4) Uani 1 1 d .
C12 C 0.38263(12) 0.26484(15) 0.14229(9) 0.0239(4) Uani 1 1 d .
C13 C 0.43135(15) 0.45858(17) 0.16166(10) 0.0353(5) Uani 1 1 d .
H13A H 0.4043 0.4598 0.2048 0.053 Uiso 1 1 calc R
H13B H 0.4277 0.5369 0.1427 0.053 Uiso 1 1 calc R
H13C H 0.4961 0.4344 0.1644 0.053 Uiso 1 1 calc R
C14 C 0.30741(12) 0.07205(15) 0.10695(8) 0.0228(4) Uani 1 1 d .
C15 C 0.31949(12) -0.00373(15) 0.16360(9) 0.0243(4) Uani 1 1 d .
C16 C 0.34603(14) -0.12012(16) 0.15452(10) 0.0293(4) Uani 1 1 d .
H16 H 0.3561 -0.1494 0.1124 0.035 Uiso 1 1 calc R
C17 C 0.35755(15) -0.19266(18) 0.20726(11) 0.0359(5) Uani 1 1 d .
H17 H 0.3765 -0.2714 0.2012 0.043 Uiso 1 1 calc R
C18 C 0.34169(15) -0.15124(19) 0.26820(10) 0.0378(5) Uani 1 1 d .
H18 H 0.3499 -0.2015 0.3041 0.045 Uiso 1 1 calc R
C19 C 0.31372(15) -0.03612(19) 0.27773(10) 0.0353(5) Uani 1 1 d .
H19 H 0.3013 -0.0084 0.3199 0.042 Uiso 1 1 calc R
C20 C 0.30412(13) 0.03763(17) 0.22567(9) 0.0286(4) Uani 1 1 d .
H20 H 0.2870 0.1169 0.2322 0.034 Uiso 1 1 calc R

loop_
_atom_site_aniso_label
_atom_site_aniso_U_11
_atom_site_aniso_U_22
_atom_site_aniso_U_33
_atom_site_aniso_U_23
_atom_site_aniso_U_13
_atom_site_aniso_U_12
O1 0.0300(7) 0.0591(10) 0.0287(7) -0.0057(7) -0.0010(6) 0.0102(7)
O2 0.0380(8) 0.0752(12) 0.0275(7) -0.0042(8) -0.0040(6) 0.0077(8)
O3 0.0413(7) 0.0138(6) 0.0281(6) -0.0003(5) -0.0029(6) 0.0011(5)
O4 0.0377(7) 0.0165(6) 0.0328(7) -0.0049(5) -0.0066(6) -0.0014(5)
O5 0.0407(8) 0.0256(7) 0.0308(7) -0.0034(6) -0.0089(6) 0.0024(6)
N1 0.0334(8) 0.0144(7) 0.0228(7) -0.0009(6) 0.0003(6) -0.0015(6)
C1 0.0307(11) 0.0587(14) 0.0413(12) 0.0016(11) 0.0028(9) 0.0104(10)
C2 0.0333(9) 0.0176(8) 0.0241(9) -0.0018(7) 0.0008(7) -0.0019(7)
C3 0.0325(9) 0.0134(7) 0.0215(8) -0.0014(6) 0.0005(7) 0.0003(7)
C4 0.0271(9) 0.0227(9) 0.0239(8) -0.0046(7) -0.0007(7) -0.0030(7)
C5 0.0361(10) 0.0282(10) 0.0308(10) -0.0011(8) 0.0058(8) 0.0064(8)
C6 0.0392(11) 0.0400(12) 0.0396(11) -0.0047(9) 0.0065(9) 0.0108(9)
C7 0.0307(10) 0.0560(14) 0.0324(10) -0.0064(10) 0.0035(8) 0.0023(10)
C8 0.0400(11) 0.0447(12) 0.0283(10) 0.0009(9) 0.0010(8) -0.0092(10)
C9 0.0378(10) 0.0254(9) 0.0284(9) -0.0013(8) -0.0005(8) -0.0036(8)
C10 0.0275(9) 0.0147(8) 0.0263(9) -0.0040(7) 0.0012(7) 0.0012(7)
C11 0.0285(9) 0.0165(8) 0.0247(8) -0.0029(7) 0.0002(7) 0.0028(7)
C12 0.0273(9) 0.0190(8) 0.0254(8) -0.0040(7) 0.0010(7) 0.0028(7)
C13 0.0440(11) 0.0223(9) 0.0396(11) -0.0095(8) -0.0093(9) -0.0042(8)
C14 0.0277(8) 0.0177(8) 0.0231(8) -0.0024(7) 0.0027(7) 0.0031(7)
C15 0.0269(9) 0.0199(8) 0.0260(9) 0.0029(7) -0.0016(7) -0.0003(7)
C16 0.0324(10) 0.0212(9) 0.0344(10) 0.0011(8) -0.0022(8) 0.0002(7)
C17 0.0382(11) 0.0221(9) 0.0473(12) 0.0083(9) -0.0056(9) -0.0003(8)
C18 0.0404(11) 0.0366(11) 0.0365(11) 0.0169(9) -0.0082(9) -0.0064(9)
C19 0.0373(11) 0.0412(12) 0.0273(9) 0.0054(9) -0.0009(8) -0.0029(9)
C20 0.0320(9) 0.0267(9) 0.0271(9) 0.0021(7) -0.0005(7) 0.0006(8)

loop_
_atom_type_symbol
_atom_type_description
_atom_type_scat_dispersion_real
_atom_type_scat_dispersion_imag
_atom_type_scat_source
C C 0.0033 0.0016 'International Tables Vol C Tables 4.2.6.8 and 6.1.1.4'
H H 0.0000 0.0000 'International Tables Vol C Tables 4.2.6.8 and 6.1.1.4'
N N 0.0061 0.0033 'International Tables Vol C Tables 4.2.6.8 and 6.1.1.4'
O O 0.0106 0.0060 'International Tables Vol C Tables 4.2.6.8 and 6.1.1.4'

loop_
_geom_angle_atom_site_label_1
_geom_angle_atom_site_label_2
_geom_angle_atom_site_label_3
_geom_angle
C2 O1 C1 116.18(16)
C12 O4 C13 115.33(15)
C14 N1 C3 112.39(14)
C14 N1 H1 126.3(16)
C3 N1 H1 120.7(16)
O1 C1 H1A 109.5
O1 C1 H1B 109.5
H1A C1 H1B 109.5
O1 C1 H1C 109.5
H1A C1 H1C 109.5
H1B C1 H1C 109.5
O2 C2 O1 123.62(18)
O2 C2 C3 125.91(17)
O1 C2 C3 110.42(15)
N1 C3 C4 113.11(14)
N1 C3 C2 110.68(14)
C4 C3 C2 112.38(14)
N1 C3 C10 101.54(14)
C4 C3 C10 110.01(14)
C2 C3 C10 108.51(14)
C9 C4 C5 119.35(18)
C9 C4 C3 120.33(17)
C5 C4 C3 120.31(16)
C4 C5 C6 120.18(19)
C4 C5 H5 119.9
C6 C5 H5 119.9
C7 C6 C5 120.1(2)
C7 C6 H6 120.0
C5 C6 H6 120.0
C6 C7 C8 120.1(2)
C6 C7 H7 120.0
C8 C7 H7 120.0
C7 C8 C9 120.1(2)
C7 C8 H8 120.0
C9 C8 H8 120.0
C4 C9 C8 120.22(19)
C4 C9 H9 119.9
C8 C9 H9 119.9
O3 C10 C11 131.96(16)
O3 C10 C3 121.40(16)
C11 C10 C3 106.63(14)
C14 C11 C10 107.58(15)
C14 C11 C12 126.78(16)
C10 C11 C12 125.48(16)
O5 C12 O4 122.92(16)
O5 C12 C11 126.71(17)
O4 C12 C11 110.36(15)
O4 C13 H13A 109.5
O4 C13 H13B 109.5
H13A C13 H13B 109.5
O4 C13 H13C 109.5
H13A C13 H13C 109.5
H13B C13 H13C 109.5
N1 C14 C11 111.52(15)
N1 C14 C15 118.42(15)
C11 C14 C15 130.06(16)
C20 C15 C16 119.49(17)
C20 C15 C14 121.54(16)
C16 C15 C14 118.97(16)
C17 C16 C15 119.73(19)
C17 C16 H16 120.1
C15 C16 H16 120.1
C18 C17 C16 120.32(19)
C18 C17 H17 119.8
C16 C17 H17 119.8
C17 C18 C19 120.44(19)
C17 C18 H18 119.8
C19 C18 H18 119.8
C20 C19 C18 119.7(2)
C20 C19 H19 120.1
C18 C19 H19 120.1
C19 C20 C15 120.28(18)
C19 C20 H20 119.9
C15 C20 H20 119.9

loop_
_geom_bond_atom_site_label_1
_geom_bond_atom_site_label_2
_geom_bond_distance
O1 C2 1.330(2)
O1 C1 1.456(3)
O2 C2 1.188(2)
O3 C10 1.228(2)
O4 C12 1.352(2)
O4 C13 1.441(2)
O5 C12 1.202(2)
N1 C14 1.332(2)
N1 C3 1.446(2)
N1 H1 0.900(10)
C1 H1A 0.9800
C1 H1B 0.9800
C1 H1C 0.9800
C2 C3 1.539(3)
C3 C4 1.527(2)
C3 C10 1.562(2)
C4 C9 1.387(3)
C4 C5 1.391(3)
C5 C6 1.393(3)
C5 H5 0.9500
C6 C7 1.377(3)
C6 H6 0.9500
C7 C8 1.385(3)
C7 H7 0.9500
C8 C9 1.391(3)
C8 H8 0.9500
C9 H9 0.9500
C10 C11 1.428(3)
C11 C14 1.407(2)
C11 C12 1.465(2)
C13 H13A 0.9800
C13 H13B 0.9800
C13 H13C 0.9800
C14 C15 1.474(2)
C15 C20 1.394(3)
C15 C16 1.399(3)
C16 C17 1.386(3)
C16 H16 0.9500
C17 C18 1.373(3)
C17 H17 0.9500
C18 C19 1.392(3)
C18 H18 0.9500
C19 C20 1.380(3)
C19 H19 0.9500
C20 H20 0.9500

loop_
_geom_hbond_atom_site_label_D
_geom_hbond_atom_site_label_H
_geom_hbond_atom_site_label_A
_geom_hbond_distance_DH
_geom_hbond_distance_HA
_geom_hbond_distance_DA
_geom_hbond_angle_DHA
_geom_hbond_site_symmetry_A
N1 H1 O3 0.900(10) 1.927(14) 2.764(2) 154(2) 7_655
N1 H1 O4 0.900(10) 2.46(2) 3.101(2) 128(2) 7_655

loop_
_geom_torsion_atom_site_label_1
_geom_torsion_atom_site_label_2
_geom_torsion_atom_site_label_3
_geom_torsion_atom_site_label_4
_geom_torsion
C1 O1 C2 O2 1.4(3)
C1 O1 C2 C3 179.08(17)
C14 N1 C3 C4 113.43(17)
C14 N1 C3 C2 -119.44(16)
C14 N1 C3 C10 -4.40(19)
O2 C2 C3 N1 -132.1(2)
O1 C2 C3 N1 50.20(19)
O2 C2 C3 C4 -4.6(3)
O1 C2 C3 C4 177.73(15)
O2 C2 C3 C10 117.3(2)
O1 C2 C3 C10 -60.39(19)
N1 C3 C4 C9 -170.85(16)
C2 C3 C4 C9 62.9(2)
C10 C3 C4 C9 -58.1(2)
N1 C3 C4 C5 9.5(2)
C2 C3 C4 C5 -116.71(19)
C10 C3 C4 C5 122.28(18)
C9 C4 C5 C6 0.2(3)
C3 C4 C5 C6 179.80(18)
C4 C5 C6 C7 1.2(3)
C5 C6 C7 C8 -1.6(3)
C6 C7 C8 C9 0.5(3)
C5 C4 C9 C8 -1.2(3)
C3 C4 C9 C8 179.18(17)
C7 C8 C9 C4 0.8(3)
N1 C3 C10 O3 -174.68(17)
C4 C3 C10 O3 65.3(2)
C2 C3 C10 O3 -58.0(2)
N1 C3 C10 C11 5.74(18)
C4 C3 C10 C11 -114.31(16)
C2 C3 C10 C11 122.38(15)
O3 C10 C11 C14 175.3(2)
C3 C10 C11 C14 -5.22(19)
O3 C10 C11 C12 -9.0(3)
C3 C10 C11 C12 170.53(16)
C13 O4 C12 O5 -0.7(3)
C13 O4 C12 C11 -179.45(16)
C14 C11 C12 O5 9.4(3)
C10 C11 C12 O5 -165.56(18)
C14 C11 C12 O4 -172.00(17)
C10 C11 C12 O4 13.1(2)
C3 N1 C14 C11 1.4(2)
C3 N1 C14 C15 -178.87(15)
C10 C11 C14 N1 2.6(2)
C12 C11 C14 N1 -173.04(17)
C10 C11 C14 C15 -177.03(18)
C12 C11 C14 C15 7.3(3)
N1 C14 C15 C20 -140.04(18)
C11 C14 C15 C20 39.6(3)
N1 C14 C15 C16 39.3(2)
C11 C14 C15 C16 -141.1(2)
C20 C15 C16 C17 -0.6(3)
C14 C15 C16 C17 -179.89(18)
C15 C16 C17 C18 1.0(3)
C16 C17 C18 C19 0.1(3)
C17 C18 C19 C20 -1.6(3)
C18 C19 C20 C15 2.0(3)
C16 C15 C20 C19 -0.9(3)
C14 C15 C20 C19 178.36(18)
